data_7048644
loop_
_publ_author_name
'Pan, Yu'
'Li, Wenqiang'
'Wei, Ning-Ning'
'So, Yat-Ming'
'Li, Yang'
'Jiang, Kang'
'He, Gaohong'

_publ_section_title
;
 Anilido-oxazoline-ligated rare-earth metal complexes: synthesis,
 characterization and highly cis-1,4-selective polymerization of isoprene.
;
_journal_issue 11
_journal_name_full 'Dalton transactions (Cambridge, England : 2003)'
_journal_page_first 3583
_journal_page_last 3592
_journal_paper_doi 10.1039/c8dt04647f
_journal_volume 48
_journal_year 2019
_chemical_formula_sum 'C35 H59 N2 O2 Si2 Y'
_chemical_formula_weight 684.93
_space_group_crystal_system monoclinic
_space_group_IT_number 14
_space_group_name_Hall '-P 2yn'
_space_group_name_H-M_alt 'P 1 21/n 1'
_symmetry_space_group_name_Hall '-P 2yn'
_symmetry_space_group_name_H-M 'P 1 21/n 1'
_atom_sites_solution_hydrogens geom
_audit_creation_method SHELXL-2016/6
_audit_update_record
;
2018-11-21 deposited with the CCDC.
2019-01-15 downloaded from the CCDC.
;
_cell_angle_alpha 90
_cell_angle_beta 95.374(3)
_cell_angle_gamma 90
_cell_formula_units_Z 4
_cell_length_a 10.4347(8)
_cell_length_b 19.9397(15)
_cell_length_c 18.8679(14)
_cell_measurement_reflns_used 9930
_cell_measurement_temperature 180(2)
_cell_measurement_theta_max 26.07
_cell_measurement_theta_min 2.83
_cell_volume 3908.5(5)
_computing_cell_refinement 'Bruker SAINT'
_computing_data_collection 'Bruker D8 QUEST'
_computing_data_reduction 'Bruker SAINT'
_computing_molecular_graphics 'Bruker SHELXTL'
_computing_publication_material 'Bruker SHELXTL'
_computing_structure_refinement 'SHELXL-2016/6 (Sheldrick, 2016)'
_computing_structure_solution 'SHELXS-97 (Sheldrick 2008)'
_diffrn_ambient_temperature 180(2)
_diffrn_measured_fraction_theta_full 0.990
_diffrn_measured_fraction_theta_max 0.989
_diffrn_measurement_device_type 'Bruker D8 QUEST'
_diffrn_measurement_method '\f and \w scans'
_diffrn_radiation_type MoK\a
_diffrn_radiation_wavelength 0.71073
_diffrn_reflns_av_R_equivalents 0.0572
_diffrn_reflns_av_unetI/netI 0.0540
_diffrn_reflns_Laue_measured_fraction_full 0.990
_diffrn_reflns_Laue_measured_fraction_max 0.989
_diffrn_reflns_limit_h_max 12
_diffrn_reflns_limit_h_min -12
_diffrn_reflns_limit_k_max 24
_diffrn_reflns_limit_k_min -24
_diffrn_reflns_limit_l_max 23
_diffrn_reflns_limit_l_min -20
_diffrn_reflns_number 28036
_diffrn_reflns_point_group_measured_fraction_full 0.990
_diffrn_reflns_point_group_measured_fraction_max 0.989
_diffrn_reflns_theta_full 25.242
_diffrn_reflns_theta_max 26.072
_diffrn_reflns_theta_min 2.832
_diffrn_source 'fine-focus sealed tube'
_exptl_absorpt_coefficient_mu 1.583
_exptl_absorpt_correction_T_max 0.825
_exptl_absorpt_correction_T_min 0.702
_exptl_absorpt_correction_type multi-scans
_exptl_absorpt_process_details 'SADABS, Sheldrick, 1996'
_exptl_crystal_colour colorless
_exptl_crystal_density_diffrn 1.164
_exptl_crystal_density_method 'not measured'
_exptl_crystal_description block
_exptl_crystal_F_000 1464
_exptl_crystal_size_max 0.27
_exptl_crystal_size_mid 0.19
_exptl_crystal_size_min 0.12
_refine_diff_density_max 1.347
_refine_diff_density_min -2.863
_refine_diff_density_rms 0.120
_refine_ls_extinction_method none
_refine_ls_goodness_of_fit_ref 1.043
_refine_ls_hydrogen_treatment constr
_refine_ls_matrix_type full
_refine_ls_number_parameters 379
_refine_ls_number_reflns 7653
_refine_ls_number_restraints 2394
_refine_ls_restrained_S_all 0.993
_refine_ls_R_factor_all 0.1000
_refine_ls_R_factor_gt 0.0780
_refine_ls_shift/su_max 0.001
_refine_ls_shift/su_mean 0.000
_refine_ls_structure_factor_coef Fsqd
_refine_ls_weighting_details 'w=1/[\s^2^(Fo^2^)+(0.1023P)^2^+20.0821P] where P=(Fo^2^+2Fc^2^)/3'
_refine_ls_weighting_scheme calc
_refine_ls_wR_factor_gt 0.2004
_refine_ls_wR_factor_ref 0.2201
_reflns_Friedel_coverage 0.000
_reflns_number_gt 6026
_reflns_number_total 7653
_reflns_threshold_expression 'I > 2\s(I)'
_cod_data_source_file c8dt04647f2.cif
_cod_data_source_block Y-iPrPh-2Me
_cod_depositor_comments 'Adding full bibliography for 7048642--7048645.cif.'
_cod_database_code 7048644
_shelx_shelxl_version_number 2016/6
_shelx_space_group_comment
;
The symmetry employed for this shelxl refinement is uniquely defined
by the following loop, which should always be used as a source of
symmetry information in preference to the above space-group names.
They are only intended as comments.
;

loop_
_space_group_symop_operation_xyz
'x, y, z'
'-x+1/2, y+1/2, -z+1/2'
'-x, -y, -z'
'x-1/2, -y-1/2, z-1/2'

loop_
_atom_site_label
_atom_site_type_symbol
_atom_site_fract_x
_atom_site_fract_y
_atom_site_fract_z
_atom_site_U_iso_or_equiv
_atom_site_adp_type
_atom_site_occupancy
_atom_site_site_symmetry_order
_atom_site_calc_flag
_atom_site_refinement_flags_posn
_atom_site_refinement_flags_adp
Y Y 0.53249(5) 0.35089(2) 0.74040(2) 0.02386(18) Uani 1 1 d . U
Si2 Si 0.63420(16) 0.26549(8) 0.57337(8) 0.0328(4) Uani 1 1 d . U
Si1 Si 0.6412(2) 0.25286(10) 0.90769(10) 0.0479(4) Uani 1 1 d . U
O2 O 0.7366(4) 0.4040(2) 0.7261(2) 0.0356(9) Uani 1 1 d . U
N2 N 0.4147(4) 0.4403(2) 0.7792(2) 0.0249(9) Uani 1 1 d . U
O1 O 0.1400(4) 0.2864(2) 0.8092(2) 0.0422(10) Uani 1 1 d . U
N1 N 0.3219(4) 0.3052(2) 0.7573(2) 0.0297(10) Uani 1 1 d . U
C5 C 0.2380(5) 0.3901(3) 0.8371(3) 0.0331(9) Uani 1 1 d . U
C4 C 0.3138(5) 0.4460(3) 0.8196(3) 0.0332(9) Uani 1 1 d . U
C12 C 0.4732(5) 0.5012(3) 0.7582(3) 0.0338(9) Uani 1 1 d . U
C6 C 0.1440(6) 0.3976(3) 0.8854(3) 0.0365(10) Uani 1 1 d . U
H6 H 0.0983 0.3591 0.8986 0.044 Uiso 1 1 calc R U
C17 C 0.4430(6) 0.5255(3) 0.6884(3) 0.0363(9) Uani 1 1 d . U
C24 C 0.5291(6) 0.3238(3) 0.6167(3) 0.0369(9) Uani 1 1 d . U
H28A H 0.4403 0.3082 0.6025 0.044 Uiso 1 1 calc R U
H28B H 0.5378 0.3673 0.5923 0.044 Uiso 1 1 calc R U
C7 C 0.2429(6) 0.3263(3) 0.8002(3) 0.0345(9) Uani 1 1 d . U
C3 C 0.2759(6) 0.5093(3) 0.8468(3) 0.0370(9) Uani 1 1 d . U
H3 H 0.3179 0.5488 0.8329 0.044 Uiso 1 1 calc R U
C16 C 0.5079(6) 0.5817(3) 0.6660(3) 0.0393(10) Uani 1 1 d . U
H16 H 0.4895 0.5982 0.6189 0.047 Uiso 1 1 calc R U
C2 C 0.1805(6) 0.5150(3) 0.8924(3) 0.0401(10) Uani 1 1 d . U
H2 H 0.1586 0.5580 0.9092 0.048 Uiso 1 1 calc R U
C13 C 0.5646(6) 0.5352(3) 0.8059(3) 0.0384(9) Uani 1 1 d . U
C1 C 0.1159(6) 0.4584(3) 0.9142(3) 0.0386(10) Uani 1 1 d . U
H1 H 0.0542 0.4620 0.9480 0.046 Uiso 1 1 calc R U
C15 C 0.5996(6) 0.6138(3) 0.7126(4) 0.0421(10) Uani 1 1 d . U
H15 H 0.6442 0.6517 0.6968 0.050 Uiso 1 1 calc R U
C18 C 0.3390(6) 0.4928(3) 0.6382(3) 0.0400(9) Uani 1 1 d . U
H18 H 0.3293 0.4454 0.6542 0.048 Uiso 1 1 calc R U
C28 C 0.6467(6) 0.2678(3) 0.8124(3) 0.0404(10) Uani 1 1 d . U
H32A H 0.6236 0.2245 0.7892 0.048 Uiso 1 1 calc R U
H32B H 0.7388 0.2752 0.8060 0.048 Uiso 1 1 calc R U
C25 C 0.5816(7) 0.1761(3) 0.5768(4) 0.0481(15) Uani 1 1 d . U
H30A H 0.6411 0.1478 0.5530 0.072 Uiso 1 1 calc R U
H30B H 0.5813 0.1621 0.6265 0.072 Uiso 1 1 calc R U
H30C H 0.4947 0.1717 0.5527 0.072 Uiso 1 1 calc R U
C21 C 0.5945(6) 0.5137(3) 0.8822(4) 0.0440(10) Uani 1 1 d . U
H21 H 0.5375 0.4749 0.8912 0.053 Uiso 1 1 calc R U
C35 C 0.7480(6) 0.4541(3) 0.6701(4) 0.0440(10) Uani 1 1 d . U
H24A H 0.6780 0.4877 0.6698 0.053 Uiso 1 1 calc R U
H24B H 0.7443 0.4325 0.6227 0.053 Uiso 1 1 calc R U
C20 C 0.3662(7) 0.4912(4) 0.5607(4) 0.0479(14) Uani 1 1 d . U
H20A H 0.2945 0.4693 0.5324 0.072 Uiso 1 1 calc R U
H20B H 0.3761 0.5371 0.5436 0.072 Uiso 1 1 calc R U
H20C H 0.4457 0.4660 0.5561 0.072 Uiso 1 1 calc R U
C32 C 0.8664(6) 0.3875(3) 0.7575(4) 0.0441(11) Uani 1 1 d . U
H27A H 0.8882 0.3406 0.7463 0.053 Uiso 1 1 calc R U
H27B H 0.8722 0.3928 0.8098 0.053 Uiso 1 1 calc R U
C14 C 0.6257(6) 0.5915(3) 0.7804(4) 0.0412(10) Uani 1 1 d . U
H14 H 0.6874 0.6148 0.8114 0.049 Uiso 1 1 calc R U
C27 C 0.8036(7) 0.2665(4) 0.6165(4) 0.0489(15) Uani 1 1 d . U
H31A H 0.8561 0.2349 0.5919 0.073 Uiso 1 1 calc R U
H31B H 0.8393 0.3118 0.6136 0.073 Uiso 1 1 calc R U
H31C H 0.8039 0.2534 0.6666 0.073 Uiso 1 1 calc R U
C26 C 0.6456(7) 0.2871(4) 0.4768(3) 0.0509(15) Uani 1 1 d . U
H29A H 0.7022 0.2548 0.4559 0.076 Uiso 1 1 calc R U
H29B H 0.5596 0.2851 0.4510 0.076 Uiso 1 1 calc R U
H29C H 0.6807 0.3324 0.4733 0.076 Uiso 1 1 calc R U
C19 C 0.2107(6) 0.5287(4) 0.6447(4) 0.0508(14) Uani 1 1 d . U
H19A H 0.1928 0.5299 0.6947 0.076 Uiso 1 1 calc R U
H19B H 0.2159 0.5747 0.6267 0.076 Uiso 1 1 calc R U
H19C H 0.1415 0.5046 0.6167 0.076 Uiso 1 1 calc R U
C22 C 0.5690(7) 0.5703(4) 0.9359(4) 0.0528(14) Uani 1 1 d . U
H22A H 0.5898 0.5540 0.9846 0.079 Uiso 1 1 calc R U
H22B H 0.6230 0.6092 0.9275 0.079 Uiso 1 1 calc R U
H22C H 0.4781 0.5834 0.9293 0.079 Uiso 1 1 calc R U
C9 C 0.2629(6) 0.2427(3) 0.7241(4) 0.0440(11) Uani 1 1 d . U
C8 C 0.1673(7) 0.2236(3) 0.7769(4) 0.0477(12) Uani 1 1 d . U
H8A H 0.0884 0.2036 0.7523 0.057 Uiso 1 1 calc R U
H8B H 0.2058 0.1914 0.8127 0.057 Uiso 1 1 calc R U
C10 C 0.1908(8) 0.2620(4) 0.6527(4) 0.0617(16) Uani 1 1 d . U
H10A H 0.1513 0.2220 0.6299 0.092 Uiso 1 1 calc R U
H10B H 0.1237 0.2948 0.6606 0.092 Uiso 1 1 calc R U
H10C H 0.2514 0.2817 0.6218 0.092 Uiso 1 1 calc R U
C23 C 0.7333(8) 0.4907(4) 0.8965(4) 0.0596(16) Uani 1 1 d . U
H23A H 0.7498 0.4771 0.9464 0.089 Uiso 1 1 calc R U
H23B H 0.7486 0.4526 0.8656 0.089 Uiso 1 1 calc R U
H23C H 0.7911 0.5276 0.8867 0.089 Uiso 1 1 calc R U
C33 C 0.9567(7) 0.4350(4) 0.7259(4) 0.0570(12) Uani 1 1 d . U
H26A H 1.0160 0.4557 0.7637 0.068 Uiso 1 1 calc R U
H26B H 1.0083 0.4111 0.6924 0.068 Uiso 1 1 calc R U
C11 C 0.3622(8) 0.1886(4) 0.7169(5) 0.0640(16) Uani 1 1 d . U
H11A H 0.3202 0.1487 0.6951 0.096 Uiso 1 1 calc R U
H11B H 0.4272 0.2049 0.6868 0.096 Uiso 1 1 calc R U
H11C H 0.4036 0.1771 0.7641 0.096 Uiso 1 1 calc R U
C34 C 0.8763(7) 0.4863(4) 0.6885(5) 0.0585(12) Uani 1 1 d . U
H25A H 0.9141 0.5008 0.6448 0.070 Uiso 1 1 calc R U
H25B H 0.8678 0.5258 0.7194 0.070 Uiso 1 1 calc R U
C29 C 0.7028(8) 0.1699(4) 0.9414(4) 0.0526(7) Uani 1 1 d . U
H33A H 0.7866 0.1611 0.9238 0.079 Uiso 1 1 calc R U
H33B H 0.7122 0.1703 0.9935 0.079 Uiso 1 1 calc R U
H33C H 0.6419 0.1346 0.9245 0.079 Uiso 1 1 calc R U
C31 C 0.4866(7) 0.2717(4) 0.9386(4) 0.0527(7) Uani 1 1 d . U
H34A H 0.4896 0.2628 0.9898 0.079 Uiso 1 1 calc R U
H34B H 0.4660 0.3191 0.9295 0.079 Uiso 1 1 calc R U
H34C H 0.4204 0.2436 0.9132 0.079 Uiso 1 1 calc R U
C30 C 0.7578(11) 0.3126(5) 0.9611(5) 0.087(2) Uani 1 1 d . U
H35A H 0.8452 0.3056 0.9475 0.130 Uiso 1 1 calc R U
H35B H 0.7316 0.3591 0.9511 0.130 Uiso 1 1 calc R U
H35C H 0.7562 0.3036 1.0121 0.130 Uiso 1 1 calc R U

loop_
_atom_site_aniso_label
_atom_site_aniso_U_11
_atom_site_aniso_U_22
_atom_site_aniso_U_33
_atom_site_aniso_U_23
_atom_site_aniso_U_13
_atom_site_aniso_U_12
Y 0.0243(3) 0.0233(3) 0.0251(3) -0.00043(18) 0.00834(18) 0.00069(19)
Si2 0.0393(9) 0.0346(8) 0.0254(7) -0.0014(6) 0.0081(6) 0.0072(7)
Si1 0.0531(10) 0.0539(10) 0.0382(9) 0.0104(7) 0.0131(7) 0.0141(8)
O2 0.0258(19) 0.038(2) 0.044(2) 0.0037(17) 0.0086(16) -0.0001(17)
N2 0.024(2) 0.021(2) 0.031(2) -0.0009(17) 0.0074(17) -0.0016(17)
O1 0.040(2) 0.042(2) 0.048(2) -0.0054(19) 0.0208(19) -0.0191(19)
N1 0.031(2) 0.028(2) 0.031(2) -0.0028(18) 0.0086(18) -0.0098(19)
C5 0.0313(18) 0.0336(18) 0.0355(18) 0.0027(16) 0.0097(16) -0.0010(17)
C4 0.0311(17) 0.0335(17) 0.0359(17) 0.0010(16) 0.0076(16) -0.0003(16)
C12 0.0298(17) 0.0302(17) 0.0426(18) -0.0007(16) 0.0104(16) 0.0003(16)
C6 0.033(2) 0.040(2) 0.037(2) 0.0010(18) 0.0104(17) -0.0026(18)
C17 0.0329(18) 0.0339(17) 0.0438(18) 0.0021(16) 0.0123(16) 0.0019(16)
C24 0.0344(18) 0.0362(18) 0.0411(19) 0.0010(17) 0.0093(17) 0.0031(17)
C7 0.0336(19) 0.0347(19) 0.0362(19) 0.0023(17) 0.0082(17) -0.0062(17)
C3 0.0350(19) 0.0347(18) 0.0426(19) -0.0002(17) 0.0105(17) -0.0001(17)
C16 0.0353(19) 0.0343(19) 0.050(2) 0.0061(18) 0.0117(18) 0.0023(18)
C2 0.039(2) 0.039(2) 0.044(2) -0.0030(18) 0.0111(18) 0.0037(18)
C13 0.0365(18) 0.0346(18) 0.0453(19) -0.0014(17) 0.0097(17) -0.0014(17)
C1 0.036(2) 0.043(2) 0.039(2) -0.0021(19) 0.0150(18) 0.0024(19)
C15 0.037(2) 0.036(2) 0.055(2) 0.0029(19) 0.0142(18) -0.0022(18)
C18 0.0382(18) 0.0389(18) 0.0436(18) 0.0034(17) 0.0083(16) -0.0029(17)
C28 0.0380(19) 0.0412(19) 0.0435(19) 0.0041(18) 0.0118(17) 0.0028(18)
C25 0.052(3) 0.043(3) 0.050(3) -0.006(3) 0.010(3) 0.004(3)
C21 0.0421(19) 0.0422(19) 0.0477(19) -0.0019(17) 0.0048(17) -0.0031(17)
C35 0.036(2) 0.042(2) 0.055(2) 0.0096(19) 0.0084(18) 0.0002(18)
C20 0.050(3) 0.049(3) 0.046(3) 0.005(2) 0.010(2) 0.006(3)
C32 0.036(2) 0.048(2) 0.048(2) 0.0017(19) 0.0037(19) -0.0020(19)
C14 0.036(2) 0.0366(19) 0.052(2) -0.0030(18) 0.0091(18) -0.0030(18)
C27 0.045(3) 0.048(3) 0.054(3) -0.008(3) 0.009(3) 0.008(3)
C26 0.063(3) 0.054(3) 0.038(3) 0.004(3) 0.015(3) 0.009(3)
C19 0.037(3) 0.063(3) 0.053(3) 0.000(3) 0.008(2) -0.004(3)
C22 0.053(3) 0.054(3) 0.053(3) -0.009(3) 0.010(3) -0.002(3)
C9 0.044(2) 0.042(2) 0.048(2) -0.0086(19) 0.0152(19) -0.0126(19)
C8 0.049(2) 0.045(2) 0.052(2) -0.006(2) 0.017(2) -0.013(2)
C10 0.058(3) 0.073(3) 0.055(3) -0.015(3) 0.009(3) -0.026(3)
C23 0.063(3) 0.060(3) 0.054(3) -0.009(3) -0.005(3) 0.011(3)
C33 0.050(2) 0.058(2) 0.063(2) 0.010(2) 0.006(2) -0.004(2)
C11 0.069(3) 0.048(3) 0.078(4) -0.016(3) 0.028(3) -0.013(3)
C34 0.048(2) 0.057(2) 0.070(2) 0.009(2) 0.008(2) -0.003(2)
C29 0.0590(14) 0.0573(14) 0.0428(13) 0.0101(12) 0.0126(12) 0.0130(12)
C31 0.0566(13) 0.0600(13) 0.0428(12) 0.0089(11) 0.0125(11) 0.0132(12)
C30 0.092(4) 0.090(4) 0.077(4) 0.007(4) -0.003(4) -0.014(4)

loop_
_atom_type_symbol
_atom_type_description
_atom_type_scat_dispersion_real
_atom_type_scat_dispersion_imag
_atom_type_scat_source
C C 0.0033 0.0016 'International Tables Vol C Tables 4.2.6.8 and 6.1.1.4'
H H 0.0000 0.0000 'International Tables Vol C Tables 4.2.6.8 and 6.1.1.4'
N N 0.0061 0.0033 'International Tables Vol C Tables 4.2.6.8 and 6.1.1.4'
O O 0.0106 0.0060 'International Tables Vol C Tables 4.2.6.8 and 6.1.1.4'
Si Si 0.0817 0.0704 'International Tables Vol C Tables 4.2.6.8 and 6.1.1.4'
Y Y -2.7962 3.5667 'International Tables Vol C Tables 4.2.6.8 and 6.1.1.4'

loop_
_geom_angle_atom_site_label_1
_geom_angle_atom_site_label_2
_geom_angle_atom_site_label_3
_geom_angle
N2 Y C28 127.10(18)
N2 Y C24 121.39(18)
C28 Y C24 111.1(2)
N2 Y O2 101.36(14)
C28 Y O2 88.25(18)
C24 Y O2 85.55(18)
N2 Y N1 74.59(15)
C28 Y N1 94.29(19)
C24 Y N1 96.46(18)
O2 Y N1 175.94(14)
C24 Si2 C25 113.5(3)
C24 Si2 C27 112.1(3)
C25 Si2 C27 105.3(3)
C24 Si2 C26 112.3(3)
C25 Si2 C26 107.2(3)
C27 Si2 C26 105.9(3)
C31 Si1 C28 113.2(3)
C31 Si1 C29 111.4(3)
C28 Si1 C29 116.0(3)
C31 Si1 C30 104.0(5)
C28 Si1 C30 109.8(4)
C29 Si1 C30 101.0(4)
C32 O2 C35 108.0(4)
C32 O2 Y 130.4(3)
C35 O2 Y 120.7(3)
C4 N2 C12 117.1(4)
C4 N2 Y 134.5(3)
C12 N2 Y 108.2(3)
C7 O1 C8 105.5(5)
C7 N1 C9 105.9(5)
C7 N1 Y 127.2(4)
C9 N1 Y 126.7(4)
C6 C5 C4 120.2(5)
C6 C5 C7 117.4(5)
C4 C5 C7 121.9(5)
N2 C4 C5 122.7(5)
N2 C4 C3 121.9(5)
C5 C4 C3 115.4(5)
C17 C12 C13 120.4(5)
C17 C12 N2 119.0(5)
C13 C12 N2 120.5(5)
C1 C6 C5 122.5(6)
C1 C6 H6 118.7
C5 C6 H6 118.7
C16 C17 C12 119.0(6)
C16 C17 C18 119.7(5)
C12 C17 C18 121.3(5)
Si2 C24 Y 128.3(3)
Si2 C24 H28A 105.2
Y C24 H28A 105.2
Si2 C24 H28B 105.2
Y C24 H28B 105.2
H28A C24 H28B 105.9
N1 C7 O1 116.7(5)
N1 C7 C5 130.2(5)
O1 C7 C5 112.9(5)
C2 C3 C4 122.3(6)
C2 C3 H3 118.8
C4 C3 H3 118.8
C15 C16 C17 120.1(6)
C15 C16 H16 119.9
C17 C16 H16 119.9
C3 C2 C1 121.0(6)
C3 C2 H2 119.5
C1 C2 H2 119.5
C14 C13 C12 117.7(6)
C14 C13 C21 119.8(6)
C12 C13 C21 122.5(5)
C6 C1 C2 118.1(5)
C6 C1 H1 121.0
C2 C1 H1 121.0
C14 C15 C16 120.6(6)
C14 C15 H15 119.7
C16 C15 H15 119.7
C20 C18 C17 115.0(5)
C20 C18 C19 109.3(5)
C17 C18 C19 109.2(5)
C20 C18 H18 107.7
C17 C18 H18 107.7
C19 C18 H18 107.7
Si1 C28 Y 127.8(3)
Si1 C28 H32A 105.4
Y C28 H32A 105.4
Si1 C28 H32B 105.4
Y C28 H32B 105.4
H32A C28 H32B 106.0
Si2 C25 H30A 109.5
Si2 C25 H30B 109.5
H30A C25 H30B 109.5
Si2 C25 H30C 109.5
H30A C25 H30C 109.5
H30B C25 H30C 109.5
C13 C21 C23 111.4(6)
C13 C21 C22 112.5(6)
C23 C21 C22 108.7(6)
C13 C21 H21 108.0
C23 C21 H21 108.0
C22 C21 H21 108.0
O2 C35 C34 104.8(5)
O2 C35 H24A 110.8
C34 C35 H24A 110.8
O2 C35 H24B 110.8
C34 C35 H24B 110.8
H24A C35 H24B 108.9
C18 C20 H20A 109.5
C18 C20 H20B 109.5
H20A C20 H20B 109.5
C18 C20 H20C 109.5
H20A C20 H20C 109.5
H20B C20 H20C 109.5
O2 C32 C33 106.9(5)
O2 C32 H27A 110.3
C33 C32 H27A 110.4
O2 C32 H27B 110.4
C33 C32 H27B 110.3
H27A C32 H27B 108.6
C15 C14 C13 122.0(6)
C15 C14 H14 119.0
C13 C14 H14 119.0
Si2 C27 H31A 109.5
Si2 C27 H31B 109.5
H31A C27 H31B 109.5
Si2 C27 H31C 109.5
H31A C27 H31C 109.5
H31B C27 H31C 109.5
Si2 C26 H29A 109.5
Si2 C26 H29B 109.5
H29A C26 H29B 109.5
Si2 C26 H29C 109.5
H29A C26 H29C 109.5
H29B C26 H29C 109.5
C18 C19 H19A 109.5
C18 C19 H19B 109.5
H19A C19 H19B 109.5
C18 C19 H19C 109.5
H19A C19 H19C 109.5
H19B C19 H19C 109.5
C21 C22 H22A 109.5
C21 C22 H22B 109.5
H22A C22 H22B 109.5
C21 C22 H22C 109.5
H22A C22 H22C 109.5
H22B C22 H22C 109.5
N1 C9 C11 111.8(6)
N1 C9 C8 101.7(5)
C11 C9 C8 112.2(6)
N1 C9 C10 107.8(5)
C11 C9 C10 112.7(6)
C8 C9 C10 110.0(6)
O1 C8 C9 103.2(5)
O1 C8 H8A 111.1
C9 C8 H8A 111.1
O1 C8 H8B 111.1
C9 C8 H8B 111.1
H8A C8 H8B 109.1
C9 C10 H10A 109.5
C9 C10 H10B 109.5
H10A C10 H10B 109.5
C9 C10 H10C 109.5
H10A C10 H10C 109.5
H10B C10 H10C 109.5
C21 C23 H23A 109.5
C21 C23 H23B 109.5
H23A C23 H23B 109.5
C21 C23 H23C 109.5
H23A C23 H23C 109.5
H23B C23 H23C 109.5
C34 C33 C32 106.2(6)
C34 C33 H26A 110.5
C32 C33 H26A 110.5
C34 C33 H26B 110.5
C32 C33 H26B 110.5
H26A C33 H26B 108.7
C9 C11 H11A 109.5
C9 C11 H11B 109.5
H11A C11 H11B 109.5
C9 C11 H11C 109.5
H11A C11 H11C 109.5
H11B C11 H11C 109.5
C33 C34 C35 105.9(6)
C33 C34 H25A 110.6
C35 C34 H25A 110.6
C33 C34 H25B 110.6
C35 C34 H25B 110.6
H25A C34 H25B 108.7
Si1 C29 H33A 109.5
Si1 C29 H33B 109.5
H33A C29 H33B 109.5
Si1 C29 H33C 109.5
H33A C29 H33C 109.5
H33B C29 H33C 109.5
Si1 C31 H34A 109.5
Si1 C31 H34B 109.5
H34A C31 H34B 109.5
Si1 C31 H34C 109.5
H34A C31 H34C 109.5
H34B C31 H34C 109.5
Si1 C30 H35A 109.5
Si1 C30 H35B 109.5
H35A C30 H35B 109.5
Si1 C30 H35C 109.5
H35A C30 H35C 109.5
H35B C30 H35C 109.5

loop_
_geom_bond_atom_site_label_1
_geom_bond_atom_site_label_2
_geom_bond_distance
Y N2 2.322(4)
Y C28 2.389(6)
Y C24 2.392(6)
Y O2 2.416(4)
Y N1 2.427(4)
Si2 C24 1.842(6)
Si2 C25 1.867(7)
Si2 C27 1.876(7)
Si2 C26 1.887(6)
Si1 C31 1.805(7)
Si1 C28 1.828(6)
Si1 C29 1.865(7)
Si1 C30 1.920(10)
O2 C32 1.464(7)
O2 C35 1.467(7)
N2 C4 1.361(7)
N2 C12 1.433(7)
O1 C7 1.360(7)
O1 C8 1.433(8)
N1 C7 1.279(7)
N1 C9 1.502(7)
C5 C6 1.408(8)
C5 C4 1.423(8)
C5 C7 1.454(8)
C4 C3 1.431(8)
C12 C17 1.410(8)
C12 C13 1.420(8)
C6 C1 1.371(9)
C6 H6 0.9500
C17 C16 1.397(8)
C17 C18 1.518(9)
C24 H28A 0.9900
C24 H28B 0.9900
C3 C2 1.380(8)
C3 H3 0.9500
C16 C15 1.393(9)
C16 H16 0.9500
C2 C1 1.395(9)
C2 H2 0.9500
C13 C14 1.399(9)
C13 C21 1.507(9)
C1 H1 0.9500
C15 C14 1.358(9)
C15 H15 0.9500
C18 C20 1.517(9)
C18 C19 1.533(9)
C18 H18 1.0000
C28 H32A 0.9900
C28 H32B 0.9900
C25 H30A 0.9800
C25 H30B 0.9800
C25 H30C 0.9800
C21 C23 1.519(10)
C21 C22 1.557(9)
C21 H21 1.0000
C35 C34 1.495(10)
C35 H24A 0.9900
C35 H24B 0.9900
C20 H20A 0.9800
C20 H20B 0.9800
C20 H20C 0.9800
C32 C33 1.498(10)
C32 H27A 0.9900
C32 H27B 0.9900
C14 H14 0.9500
C27 H31A 0.9800
C27 H31B 0.9800
C27 H31C 0.9800
C26 H29A 0.9800
C26 H29B 0.9800
C26 H29C 0.9800
C19 H19A 0.9800
C19 H19B 0.9800
C19 H19C 0.9800
C22 H22A 0.9800
C22 H22B 0.9800
C22 H22C 0.9800
C9 C11 1.510(10)
C9 C8 1.522(9)
C9 C10 1.530(10)
C8 H8A 0.9900
C8 H8B 0.9900
C10 H10A 0.9800
C10 H10B 0.9800
C10 H10C 0.9800
C23 H23A 0.9800
C23 H23B 0.9800
C23 H23C 0.9800
C33 C34 1.461(10)
C33 H26A 0.9900
C33 H26B 0.9900
C11 H11A 0.9800
C11 H11B 0.9800
C11 H11C 0.9800
C34 H25A 0.9900
C34 H25B 0.9900
C29 H33A 0.9800
C29 H33B 0.9800
C29 H33C 0.9800
C31 H34A 0.9800
C31 H34B 0.9800
C31 H34C 0.9800
C30 H35A 0.9800
C30 H35B 0.9800
C30 H35C 0.9800

loop_
_geom_torsion_atom_site_label_1
_geom_torsion_atom_site_label_2
_geom_torsion_atom_site_label_3
_geom_torsion_atom_site_label_4
_geom_torsion
C12 N2 C4 C5 172.6(5)
Y N2 C4 C5 -13.2(8)
C12 N2 C4 C3 -6.7(8)
Y N2 C4 C3 167.5(4)
C6 C5 C4 N2 172.9(5)
C7 C5 C4 N2 -14.6(9)
C6 C5 C4 C3 -7.7(8)
C7 C5 C4 C3 164.7(5)
C4 N2 C12 C17 -101.5(6)
Y N2 C12 C17 82.8(5)
C4 N2 C12 C13 81.2(7)
Y N2 C12 C13 -94.5(5)
C4 C5 C6 C1 3.9(9)
C7 C5 C6 C1 -168.9(6)
C13 C12 C17 C16 2.5(9)
N2 C12 C17 C16 -174.8(5)
C13 C12 C17 C18 -175.7(5)
N2 C12 C17 C18 7.0(8)
C25 Si2 C24 Y 83.0(4)
C27 Si2 C24 Y -36.1(5)
C26 Si2 C24 Y -155.3(4)
C9 N1 C7 O1 5.7(7)
Y N1 C7 O1 -169.4(4)
C9 N1 C7 C5 -167.8(6)
Y N1 C7 C5 17.0(9)
C8 O1 C7 N1 11.9(7)
C8 O1 C7 C5 -173.5(5)
C6 C5 C7 N1 -175.7(6)
C4 C5 C7 N1 11.7(10)
C6 C5 C7 O1 10.6(8)
C4 C5 C7 O1 -162.1(5)
N2 C4 C3 C2 -174.7(6)
C5 C4 C3 C2 6.0(9)
C12 C17 C16 C15 -1.0(9)
C18 C17 C16 C15 177.2(6)
C4 C3 C2 C1 -0.1(10)
C17 C12 C13 C14 -2.1(9)
N2 C12 C13 C14 175.1(5)
C17 C12 C13 C21 176.4(6)
N2 C12 C13 C21 -6.4(9)
C5 C6 C1 C2 2.2(9)
C3 C2 C1 C6 -4.1(9)
C17 C16 C15 C14 -0.9(9)
C16 C17 C18 C20 37.6(8)
C12 C17 C18 C20 -144.2(6)
C16 C17 C18 C19 -85.6(7)
C12 C17 C18 C19 92.6(7)
C31 Si1 C28 Y 32.0(5)
C29 Si1 C28 Y 162.6(4)
C30 Si1 C28 Y -83.8(5)
C14 C13 C21 C23 -65.4(8)
C12 C13 C21 C23 116.1(7)
C14 C13 C21 C22 57.0(8)
C12 C13 C21 C22 -121.5(7)
C32 O2 C35 C34 -22.2(7)
Y O2 C35 C34 167.2(4)
C35 O2 C32 C33 7.1(7)
Y O2 C32 C33 176.5(4)
C16 C15 C14 C13 1.3(10)
C12 C13 C14 C15 0.2(9)
C21 C13 C14 C15 -178.3(6)
C7 N1 C9 C11 -139.4(6)
Y N1 C9 C11 35.7(7)
C7 N1 C9 C8 -19.5(7)
Y N1 C9 C8 155.6(4)
C7 N1 C9 C10 96.2(6)
Y N1 C9 C10 -88.7(6)
C7 O1 C8 C9 -23.2(7)
N1 C9 C8 O1 25.6(7)
C11 C9 C8 O1 145.3(6)
C10 C9 C8 O1 -88.4(6)
O2 C32 C33 C34 11.3(8)
C32 C33 C34 C35 -24.9(9)
O2 C35 C34 C33 29.1(8)
